data_7221980
loop_
_publ_author_name
'Zhao, Mei-Xin'
'Jing, Lei'
'Zhou, Hao'
'Shi, Min'

_publ_section_title
;
 Cinchona Alkaloid Thiourea Mediated Asymmetric Mannich Reaction of
 Isocyanoacetates with Isatin-Derived Ketimines and Subsequent
 Cyclization: Enantioselective Synthesis of Spirooxindole Imidazolines
;
_journal_name_full 'RSC Adv.'
_journal_paper_doi 10.1039/C5RA17075C
_journal_year 2015
_chemical_absolute_configuration ad
_chemical_formula_sum 'C24 H24 Br N3 O5'
_chemical_formula_weight 514.37
_chemical_name_systematic
; 
 ? 
;
_space_group_IT_number 19
_symmetry_cell_setting orthorhombic
_symmetry_space_group_name_Hall 'P 2ac 2ab'
_symmetry_space_group_name_H-M 'P 21 21 21'
_atom_sites_solution_hydrogens geom
_atom_sites_solution_primary direct
_atom_sites_solution_secondary difmap
_audit_creation_method SHELXL-97
_audit_update_record
;
2014-08-27 deposited with the CCDC.
2015-08-26 downloaded from the CCDC.
;
_cell_angle_alpha 90.00
_cell_angle_beta 90.00
_cell_angle_gamma 90.00
_cell_formula_units_Z 4
_cell_length_a 8.8260(9)
_cell_length_b 16.2679(17)
_cell_length_c 16.3883(17)
_cell_measurement_temperature 173(2)
_cell_volume 2353.0(4)
_computing_structure_refinement 'SHELXL-97 (Sheldrick, 2008)'
_computing_structure_solution 'SHELXS-97 (Sheldrick, 2008)'
_diffrn_ambient_temperature 173(2)
_diffrn_measured_fraction_theta_full 1.000
_diffrn_measured_fraction_theta_max 1.000
_diffrn_radiation_monochromator graphite
_diffrn_radiation_source 'fine-focus sealed tube'
_diffrn_radiation_type MoK\a
_diffrn_radiation_wavelength 0.71073
_diffrn_reflns_av_R_equivalents 0.1385
_diffrn_reflns_av_sigmaI/netI 0.0836
_diffrn_reflns_limit_h_max 10
_diffrn_reflns_limit_h_min -10
_diffrn_reflns_limit_k_max 19
_diffrn_reflns_limit_k_min -18
_diffrn_reflns_limit_l_max 19
_diffrn_reflns_limit_l_min -19
_diffrn_reflns_number 27004
_diffrn_reflns_theta_full 25.01
_diffrn_reflns_theta_max 25.01
_diffrn_reflns_theta_min 1.76
_exptl_absorpt_coefficient_mu 1.787
_exptl_absorpt_correction_T_max 0.7880
_exptl_absorpt_correction_T_min 0.5002
_exptl_absorpt_correction_type multi-scan
_exptl_absorpt_process_details sadabs
_exptl_crystal_colour colorless
_exptl_crystal_density_diffrn 1.452
_exptl_crystal_density_method 'not measured'
_exptl_crystal_description block
_exptl_crystal_F_000 1056
_exptl_crystal_size_max 0.45
_exptl_crystal_size_mid 0.26
_exptl_crystal_size_min 0.14
_refine_diff_density_max 0.615
_refine_diff_density_min -0.470
_refine_diff_density_rms 0.071
_refine_ls_abs_structure_details 'Flack H D (1983), Acta Cryst. A39, 876-881'
_refine_ls_abs_structure_Flack -0.004(12)
_refine_ls_extinction_coef 0.0070(10)
_refine_ls_extinction_expression Fc^*^=kFc[1+0.001xFc^2^\l^3^/sin(2\q)]^-1/4^
_refine_ls_extinction_method SHELXL
_refine_ls_goodness_of_fit_ref 0.959
_refine_ls_hydrogen_treatment mixed
_refine_ls_matrix_type full
_refine_ls_number_parameters 299
_refine_ls_number_reflns 4152
_refine_ls_number_restraints 0
_refine_ls_restrained_S_all 0.959
_refine_ls_R_factor_all 0.0747
_refine_ls_R_factor_gt 0.0508
_refine_ls_shift/su_max 0.000
_refine_ls_shift/su_mean 0.000
_refine_ls_structure_factor_coef Fsqd
_refine_ls_weighting_details 'calc w=1/[\s^2^(Fo^2^)+(0.0687P)^2^+0.0000P] where P=(Fo^2^+2Fc^2^)/3'
_refine_ls_weighting_scheme calc
_refine_ls_wR_factor_gt 0.1121
_refine_ls_wR_factor_ref 0.1221
_reflns_number_gt 3091
_reflns_number_total 4152
_reflns_threshold_expression >2sigma(I)
_cod_data_source_file c5ra17075c2.cif
_cod_data_source_block z
_cod_depositor_comments
;
The following automatic conversions were performed:

'_symmetry_cell_setting' value 'Orthorhombic' changed to
'orthorhombic' according to
/usr/data/users/saulius/crontab/automatic-downloads/rss-feeds/RSC/lib/dictionaries/cif_core.dic
dictionary named 'cif_core.dic' version 2.4.2 from 2011-04-26.

Automatic conversion script
Id: cif_fix_values 3271 2015-04-21 07:52:19Z andrius 
;
_cod_original_sg_symbol_H-M P2(1)2(1)2(1)
_cod_database_code 7221980

loop_
_symmetry_equiv_pos_as_xyz
'x, y, z'
'-x+1/2, -y, z+1/2'
'-x, y+1/2, -z+1/2'
'x+1/2, -y+1/2, -z'

loop_
_atom_site_label
_atom_site_type_symbol
_atom_site_fract_x
_atom_site_fract_y
_atom_site_fract_z
_atom_site_U_iso_or_equiv
_atom_site_adp_type
_atom_site_occupancy
_atom_site_symmetry_multiplicity
_atom_site_calc_flag
_atom_site_refinement_flags
Br1 Br 0.18005(7) 0.22335(3) 0.04179(3) 0.0517(2) Uani 1 1 d .
O2 O -0.2944(4) 0.0824(2) -0.0901(2) 0.0470(9) Uani 1 1 d .
O5 O -0.0123(4) -0.2174(3) -0.0795(2) 0.0458(9) Uani 1 1 d .
O1 O -0.1115(4) 0.0755(2) -0.18349(19) 0.0406(9) Uani 1 1 d .
O4 O 0.0380(4) -0.1057(2) 0.09667(19) 0.0416(9) Uani 1 1 d .
O3 O -0.1997(5) -0.1115(2) 0.14935(19) 0.0511(11) Uani 1 1 d .
N1 N 0.1825(5) -0.1225(3) -0.0861(2) 0.0370(9) Uani 1 1 d .
N2 N -0.1580(5) -0.0861(3) 0.0149(2) 0.0352(10) Uani 1 1 d .
N3 N -0.3267(5) -0.0833(3) -0.0882(2) 0.0381(10) Uani 1 1 d .
C1 C -0.2697(6) -0.1254(3) -0.2509(3) 0.0432(14) Uani 1 1 d .
H1A H -0.3666 -0.1327 -0.2268 0.052 Uiso 1 1 calc R
C2 C -0.2426(8) -0.1524(4) -0.3299(3) 0.0575(18) Uani 1 1 d .
H2A H -0.3223 -0.1778 -0.3596 0.069 Uiso 1 1 calc R
C3 C -0.1053(8) -0.1434(4) -0.3656(3) 0.066(2) Uani 1 1 d .
H3A H -0.0886 -0.1629 -0.4195 0.079 Uiso 1 1 calc R
C4 C 0.0107(7) -0.1056(4) -0.3228(3) 0.0530(16) Uani 1 1 d .
H4A H 0.1073 -0.0987 -0.3474 0.064 Uiso 1 1 calc R
C5 C -0.0139(6) -0.0781(4) -0.2452(3) 0.0443(14) Uani 1 1 d .
H5A H 0.0665 -0.0520 -0.2166 0.053 Uiso 1 1 calc R
C6 C -0.1531(6) -0.0871(3) -0.2069(3) 0.0346(12) Uani 1 1 d .
C7 C -0.1851(6) -0.0508(3) -0.1232(2) 0.0338(11) Uani 1 1 d .
C8 C -0.3064(6) -0.0978(3) -0.0140(3) 0.0417(13) Uani 1 1 d .
H8A H -0.3863 -0.1155 0.0207 0.050 Uiso 1 1 calc R
C9 C -0.0592(5) -0.0698(3) -0.0550(3) 0.0288(11) Uani 1 1 d .
C10 C -0.1132(6) -0.1020(3) 0.0936(3) 0.0418(14) Uani 1 1 d .
C11 C 0.0610(5) -0.0058(3) -0.0429(3) 0.0317(11) Uani 1 1 d .
C12 C 0.0521(6) 0.0723(3) -0.0113(3) 0.0350(12) Uani 1 1 d .
H12A H -0.0419 0.0945 0.0064 0.042 Uiso 1 1 calc R
C13 C 0.1855(7) 0.1180(3) -0.0059(3) 0.0403(12) Uani 1 1 d .
C14 C 0.3229(6) 0.0855(3) -0.0330(3) 0.0399(12) Uani 1 1 d .
H14A H 0.4116 0.1185 -0.0316 0.048 Uiso 1 1 calc R
C15 C 0.3312(6) 0.0061(4) -0.0620(3) 0.0404(13) Uani 1 1 d .
H15A H 0.4248 -0.0167 -0.0796 0.049 Uiso 1 1 calc R
C16 C 0.1983(6) -0.0395(3) -0.0646(2) 0.0346(12) Uani 1 1 d .
C17 C 0.0344(6) -0.1482(4) -0.0745(3) 0.0379(13) Uani 1 1 d .
C18 C 0.3039(7) -0.1784(4) -0.1064(4) 0.0574(16) Uani 1 1 d .
H18A H 0.3988 -0.1476 -0.1117 0.086 Uiso 1 1 calc R
H18B H 0.2808 -0.2059 -0.1581 0.086 Uiso 1 1 calc R
H18C H 0.3143 -0.2195 -0.0631 0.086 Uiso 1 1 calc R
C19 C -0.2055(6) 0.0435(3) -0.1302(3) 0.0330(12) Uani 1 1 d .
C20 C -0.1106(7) 0.1644(4) -0.1917(3) 0.0476(14) Uani 1 1 d .
H20A H -0.0371 0.1804 -0.2336 0.071 Uiso 1 1 calc R
H20B H -0.0825 0.1894 -0.1394 0.071 Uiso 1 1 calc R
H20C H -0.2118 0.1833 -0.2076 0.071 Uiso 1 1 calc R
C21 C 0.1215(6) -0.1005(4) 0.1746(3) 0.0465(15) Uani 1 1 d .
C22 C 0.2842(7) -0.1012(5) 0.1469(4) 0.0646(19) Uani 1 1 d .
H22A H 0.3031 -0.0535 0.1119 0.097 Uiso 1 1 calc R
H22C H 0.3044 -0.1517 0.1163 0.097 Uiso 1 1 calc R
H22D H 0.3510 -0.0988 0.1946 0.097 Uiso 1 1 calc R
C23 C 0.0851(10) -0.1726(5) 0.2287(5) 0.090(3) Uani 1 1 d .
H23B H -0.0215 -0.1699 0.2453 0.135 Uiso 1 1 calc R
H23C H 0.1498 -0.1710 0.2772 0.135 Uiso 1 1 calc R
H23A H 0.1031 -0.2238 0.1988 0.135 Uiso 1 1 calc R
C24 C 0.0833(7) -0.0186(4) 0.2133(3) 0.0618(18) Uani 1 1 d .
H24B H -0.0230 -0.0187 0.2306 0.093 Uiso 1 1 calc R
H24C H 0.0994 0.0255 0.1735 0.093 Uiso 1 1 calc R
H24D H 0.1486 -0.0095 0.2608 0.093 Uiso 1 1 calc R

loop_
_atom_site_aniso_label
_atom_site_aniso_U_11
_atom_site_aniso_U_22
_atom_site_aniso_U_33
_atom_site_aniso_U_23
_atom_site_aniso_U_13
_atom_site_aniso_U_12
Br1 0.0693(4) 0.0404(3) 0.0452(3) -0.0037(3) -0.0229(3) -0.0013(3)
O2 0.041(2) 0.051(2) 0.049(2) -0.0072(18) 0.0076(19) 0.009(2)
O5 0.045(2) 0.037(2) 0.055(2) -0.0036(19) -0.0005(17) 0.000(2)
O1 0.047(2) 0.042(2) 0.0319(18) -0.0050(17) 0.0063(16) 0.0058(18)
O4 0.039(2) 0.053(2) 0.0328(18) -0.0018(17) -0.0065(16) 0.0016(19)
O3 0.053(3) 0.069(3) 0.0313(18) 0.0087(17) 0.006(2) -0.007(2)
N1 0.026(2) 0.040(2) 0.045(2) -0.0067(19) 0.001(2) 0.003(2)
N2 0.026(2) 0.055(3) 0.0238(18) -0.0011(17) 0.0005(17) -0.005(2)
N3 0.025(2) 0.058(3) 0.031(2) -0.0052(19) 0.000(2) 0.000(3)
C1 0.055(4) 0.046(3) 0.030(3) 0.000(2) -0.006(2) -0.014(3)
C2 0.085(5) 0.052(4) 0.035(3) -0.007(3) -0.009(3) -0.020(3)
C3 0.096(5) 0.067(5) 0.036(3) -0.017(3) 0.018(3) -0.020(4)
C4 0.062(4) 0.057(4) 0.040(3) -0.014(3) 0.017(3) -0.008(3)
C5 0.043(3) 0.051(4) 0.039(3) -0.011(3) 0.003(3) -0.002(3)
C6 0.043(3) 0.038(3) 0.023(2) -0.007(2) 0.002(2) 0.000(3)
C7 0.028(3) 0.048(3) 0.026(2) -0.002(2) 0.000(2) 0.000(3)
C8 0.028(3) 0.056(4) 0.041(3) -0.003(2) 0.001(3) -0.006(3)
C9 0.026(3) 0.037(3) 0.024(2) -0.002(2) 0.001(2) 0.001(2)
C10 0.052(4) 0.045(4) 0.028(3) -0.003(2) -0.004(3) -0.003(3)
C11 0.030(3) 0.042(3) 0.024(2) -0.002(2) -0.002(2) -0.001(2)
C12 0.040(3) 0.041(3) 0.024(2) -0.002(2) -0.006(2) 0.002(3)
C13 0.047(3) 0.045(3) 0.029(2) 0.003(2) -0.009(3) 0.000(3)
C14 0.039(3) 0.048(3) 0.033(2) 0.006(2) -0.007(3) -0.014(3)
C15 0.031(3) 0.058(4) 0.033(3) 0.000(2) 0.003(2) -0.006(3)
C16 0.036(3) 0.039(3) 0.028(2) 0.000(2) 0.000(2) 0.001(3)
C17 0.043(3) 0.043(4) 0.027(2) -0.005(2) -0.004(2) 0.002(3)
C18 0.042(4) 0.058(4) 0.072(4) -0.010(3) 0.009(4) 0.009(3)
C19 0.030(3) 0.046(3) 0.023(2) -0.005(2) -0.005(2) 0.000(3)
C20 0.055(4) 0.050(4) 0.037(3) 0.002(3) 0.005(3) 0.000(3)
C21 0.050(3) 0.056(4) 0.033(3) 0.006(3) -0.012(2) 0.004(3)
C22 0.052(4) 0.077(5) 0.065(4) -0.008(3) -0.017(3) 0.014(4)
C23 0.106(6) 0.076(6) 0.087(5) 0.038(4) -0.044(5) -0.007(5)
C24 0.065(4) 0.076(5) 0.045(3) -0.010(3) -0.015(3) 0.000(4)

loop_
_atom_type_symbol
_atom_type_description
_atom_type_scat_dispersion_real
_atom_type_scat_dispersion_imag
_atom_type_scat_source
C C 0.0033 0.0016 'International Tables Vol C Tables 4.2.6.8 and 6.1.1.4'
H H 0.0000 0.0000 'International Tables Vol C Tables 4.2.6.8 and 6.1.1.4'
N N 0.0061 0.0033 'International Tables Vol C Tables 4.2.6.8 and 6.1.1.4'
O O 0.0106 0.0060 'International Tables Vol C Tables 4.2.6.8 and 6.1.1.4'
Br Br -0.2901 2.4595 'International Tables Vol C Tables 4.2.6.8 and 6.1.1.4'

loop_
_geom_angle_atom_site_label_1
_geom_angle_atom_site_label_2
_geom_angle_atom_site_label_3
_geom_angle
C19 O1 C20 117.4(4)
C10 O4 C21 121.9(4)
C17 N1 C16 110.5(4)
C17 N1 C18 122.8(4)
C16 N1 C18 126.2(5)
C10 N2 C8 123.9(4)
C10 N2 C9 126.7(4)
C8 N2 C9 108.5(4)
C8 N3 C7 108.9(4)
C2 C1 C6 119.6(5)
C2 C1 H1A 120.2
C6 C1 H1A 120.2
C3 C2 C1 121.6(6)
C3 C2 H2A 119.2
C1 C2 H2A 119.2
C2 C3 C4 119.3(5)
C2 C3 H3A 120.3
C4 C3 H3A 120.3
C5 C4 C3 120.0(6)
C5 C4 H4A 120.0
C3 C4 H4A 120.0
C4 C5 C6 121.8(5)
C4 C5 H5A 119.1
C6 C5 H5A 119.1
C5 C6 C1 117.7(4)
C5 C6 C7 122.1(5)
C1 C6 C7 120.0(5)
N3 C7 C6 111.7(4)
N3 C7 C19 106.7(4)
C6 C7 C19 109.9(4)
N3 C7 C9 104.3(3)
C6 C7 C9 115.1(4)
C19 C7 C9 108.8(4)
N3 C8 N2 115.8(5)
N3 C8 H8A 122.1
N2 C8 H8A 122.1
N2 C9 C11 116.4(4)
N2 C9 C17 109.3(4)
C11 C9 C17 102.8(4)
N2 C9 C7 99.6(3)
C11 C9 C7 116.6(4)
C17 C9 C7 112.5(4)
O3 C10 O4 126.9(5)
O3 C10 N2 123.8(5)
O4 C10 N2 109.3(4)
C12 C11 C16 121.1(5)
C12 C11 C9 130.6(4)
C16 C11 C9 108.2(4)
C11 C12 C13 117.9(5)
C11 C12 H12A 121.1
C13 C12 H12A 121.1
C14 C13 C12 120.8(5)
C14 C13 Br1 119.9(4)
C12 C13 Br1 119.2(4)
C15 C14 C13 120.7(5)
C15 C14 H14A 119.6
C13 C14 H14A 119.6
C14 C15 C16 117.8(5)
C14 C15 H15A 121.1
C16 C15 H15A 121.1
C11 C16 C15 121.5(5)
C11 C16 N1 111.2(5)
C15 C16 N1 127.3(5)
O5 C17 N1 126.7(5)
O5 C17 C9 126.9(5)
N1 C17 C9 106.4(4)
N1 C18 H18A 109.5
N1 C18 H18B 109.5
H18A C18 H18B 109.5
N1 C18 H18C 109.5
H18A C18 H18C 109.5
H18B C18 H18C 109.5
O2 C19 O1 124.5(5)
O2 C19 C7 123.8(5)
O1 C19 C7 111.7(4)
O1 C20 H20A 109.5
O1 C20 H20B 109.5
H20A C20 H20B 109.5
O1 C20 H20C 109.5
H20A C20 H20C 109.5
H20B C20 H20C 109.5
O4 C21 C23 111.0(5)
O4 C21 C22 102.4(4)
C23 C21 C22 112.1(6)
O4 C21 C24 107.5(4)
C23 C21 C24 113.1(5)
C22 C21 C24 110.2(6)
C21 C22 H22A 109.5
C21 C22 H22C 109.5
H22A C22 H22C 109.5
C21 C22 H22D 109.5
H22A C22 H22D 109.5
H22C C22 H22D 109.5
C21 C23 H23B 109.5
C21 C23 H23C 109.5
H23B C23 H23C 109.5
C21 C23 H23A 109.5
H23B C23 H23A 109.5
H23C C23 H23A 109.5
C21 C24 H24B 109.5
C21 C24 H24C 109.5
H24B C24 H24C 109.5
C21 C24 H24D 109.5
H24B C24 H24D 109.5
H24C C24 H24D 109.5

loop_
_geom_bond_atom_site_label_1
_geom_bond_atom_site_label_2
_geom_bond_distance
Br1 C13 1.885(5)
O2 C19 1.204(5)
O5 C17 1.201(6)
O1 C19 1.312(6)
O1 C20 1.452(6)
O4 C10 1.338(6)
O4 C21 1.476(6)
O3 C10 1.200(6)
N1 C17 1.386(7)
N1 C16 1.402(6)
N1 C18 1.443(7)
N2 C10 1.374(6)
N2 C8 1.406(7)
N2 C9 1.463(6)
N3 C8 1.251(6)
N3 C7 1.473(6)
C1 C2 1.388(7)
C1 C6 1.402(7)
C1 H1A 0.9500
C2 C3 1.354(9)
C2 H2A 0.9500
C3 C4 1.386(8)
C3 H3A 0.9500
C4 C5 1.366(7)
C4 H4A 0.9500
C5 C6 1.387(7)
C5 H5A 0.9500
C6 C7 1.520(6)
C7 C19 1.549(7)
C7 C9 1.607(6)
C8 H8A 0.9500
C9 C11 1.499(7)
C9 C17 1.553(7)
C11 C12 1.375(7)
C11 C16 1.376(7)
C12 C13 1.395(8)
C12 H12A 0.9500
C13 C14 1.394(8)
C14 C15 1.379(8)
C14 H14A 0.9500
C15 C16 1.389(7)
C15 H15A 0.9500
C18 H18A 0.9800
C18 H18B 0.9800
C18 H18C 0.9800
C20 H20A 0.9800
C20 H20B 0.9800
C20 H20C 0.9800
C21 C23 1.505(8)
C21 C22 1.506(8)
C21 C24 1.515(8)
C22 H22A 0.9800
C22 H22C 0.9800
C22 H22D 0.9800
C23 H23B 0.9800
C23 H23C 0.9800
C23 H23A 0.9800
C24 H24B 0.9800
C24 H24C 0.9800
C24 H24D 0.9800

loop_
_geom_torsion_atom_site_label_1
_geom_torsion_atom_site_label_2
_geom_torsion_atom_site_label_3
_geom_torsion_atom_site_label_4
_geom_torsion
C6 C1 C2 C3 0.6(10)
C1 C2 C3 C4 -0.7(10)
C2 C3 C4 C5 0.3(10)
C3 C4 C5 C6 0.3(10)
C4 C5 C6 C1 -0.4(9)
C4 C5 C6 C7 -175.1(5)
C2 C1 C6 C5 0.0(8)
C2 C1 C6 C7 174.8(5)
C8 N3 C7 C6 138.4(5)
C8 N3 C7 C19 -101.6(5)
C8 N3 C7 C9 13.5(5)
C5 C6 C7 N3 -167.7(5)
C1 C6 C7 N3 17.8(7)
C5 C6 C7 C19 74.2(7)
C1 C6 C7 C19 -100.3(6)
C5 C6 C7 C9 -49.0(7)
C1 C6 C7 C9 136.4(5)
C7 N3 C8 N2 -4.6(7)
C10 N2 C8 N3 -177.3(5)
C9 N2 C8 N3 -7.6(7)
C10 N2 C9 C11 -50.1(7)
C8 N2 C9 C11 140.6(4)
C10 N2 C9 C17 65.7(6)
C8 N2 C9 C17 -103.6(5)
C10 N2 C9 C7 -176.2(5)
C8 N2 C9 C7 14.5(5)
N3 C7 C9 N2 -16.5(4)
C6 C7 C9 N2 -139.2(4)
C19 C7 C9 N2 97.0(4)
N3 C7 C9 C11 -142.5(4)
C6 C7 C9 C11 94.8(5)
C19 C7 C9 C11 -29.0(5)
N3 C7 C9 C17 99.1(5)
C6 C7 C9 C17 -23.6(6)
C19 C7 C9 C17 -147.4(4)
C21 O4 C10 O3 -16.8(9)
C21 O4 C10 N2 163.9(5)
C8 N2 C10 O3 -15.5(9)
C9 N2 C10 O3 176.8(5)
C8 N2 C10 O4 163.9(5)
C9 N2 C10 O4 -3.9(7)
N2 C9 C11 C12 -48.4(7)
C17 C9 C11 C12 -167.7(5)
C7 C9 C11 C12 68.7(7)
N2 C9 C11 C16 127.3(4)
C17 C9 C11 C16 8.0(5)
C7 C9 C11 C16 -115.6(4)
C16 C11 C12 C13 3.4(7)
C9 C11 C12 C13 178.6(5)
C11 C12 C13 C14 1.0(7)
C11 C12 C13 Br1 -177.0(3)
C12 C13 C14 C15 -3.3(7)
Br1 C13 C14 C15 174.7(3)
C13 C14 C15 C16 1.2(7)
C12 C11 C16 C15 -5.5(7)
C9 C11 C16 C15 178.3(4)
C12 C11 C16 N1 172.9(4)
C9 C11 C16 N1 -3.3(5)
C14 C15 C16 C11 3.1(7)
C14 C15 C16 N1 -175.1(4)
C17 N1 C16 C11 -3.7(5)
C18 N1 C16 C11 -175.4(5)
C17 N1 C16 C15 174.7(4)
C18 N1 C16 C15 3.0(8)
C16 N1 C17 O5 -172.1(5)
C18 N1 C17 O5 -0.1(8)
C16 N1 C17 C9 8.6(5)
C18 N1 C17 C9 -179.3(4)
N2 C9 C17 O5 46.6(6)
C11 C9 C17 O5 170.8(5)
C7 C9 C17 O5 -63.0(6)
N2 C9 C17 N1 -134.2(4)
C11 C9 C17 N1 -10.0(5)
C7 C9 C17 N1 116.2(4)
C20 O1 C19 O2 2.8(7)
C20 O1 C19 C7 -175.5(4)
N3 C7 C19 O2 22.5(6)
C6 C7 C19 O2 143.7(4)
C9 C7 C19 O2 -89.5(6)
N3 C7 C19 O1 -159.2(3)
C6 C7 C19 O1 -38.0(6)
C9 C7 C19 O1 88.8(4)
C10 O4 C21 C23 64.2(7)
C10 O4 C21 C22 -176.0(5)
C10 O4 C21 C24 -59.9(7)
